data_1555896
loop_
_publ_author_name
'Bastien, Guillaume'
'Dron, Paul I.'
'Vincent, Manon'
'Canevet, David'
'Allain, Magali'
'Goeb, S\'ebastien'
'Sall\'e, Marc'

_publ_section_title
;
 C<sub>60</sub> Recognition from Extended Tetrathiafulvalene Bis-acetylide
 Platinum(II) Complexes.
;
_journal_issue 22
_journal_name_full 'Organic letters'
_journal_page_first 5856
_journal_page_last 5859
_journal_paper_doi 10.1021/acs.orglett.6b02915
_journal_volume 18
_journal_year 2016
_chemical_formula_moiety '2(C70 H62 N2 Pt S16), 5(C H4 O)'
_chemical_formula_sum 'C145 H144 N4 O5 Pt2 S32'
_chemical_formula_weight 3438.74
_space_group_IT_number 2
_space_group_name_Hall '-P 1'
_space_group_name_H-M_alt 'P -1'
_symmetry_cell_setting triclinic
_symmetry_space_group_name_Hall '-P 1'
_symmetry_space_group_name_H-M 'P -1'
_atom_sites_solution_hydrogens geom
_atom_sites_solution_primary direct
_atom_sites_solution_secondary difmap
_audit_creation_date 2016-09-16T16:54:46-00:00
_audit_creation_method 'WinGX routine CIF_UPDATE'
_cell_angle_alpha 107.170(10)
_cell_angle_beta 114.970(10)
_cell_angle_gamma 94.230(10)
_cell_formula_units_Z 1
_cell_length_a 15.954(3)
_cell_length_b 16.992(2)
_cell_length_c 17.290(4)
_cell_measurement_reflns_used 32991
_cell_measurement_temperature 200(2)
_cell_measurement_theta_max 27.55
_cell_measurement_theta_min 3.47
_cell_volume 3951.8(14)
_computing_cell_refinement 'Dirax/lsq (Duisenberg & Schreurs, 1989-2000)'
_computing_data_collection 'Collect (Nonius BV, 1997-2000)'
_computing_data_reduction 'EvalCCD (Duisenberg & Schreurs 1990-2000)'
_computing_molecular_graphics 'DIAMOND 3.2g (Crystal Impact GbR 2005)'
_computing_publication_material 'WinGX publication routines (Farrugia, 1999)'
_computing_structure_refinement 'SHELXL-97 (Sheldrick, 1997)'
_computing_structure_solution 'Direct methods (SIR2004, Burla et al.,2004)'
_diffrn_ambient_temperature 200(2)
_diffrn_detector_area_resol_mean 9
_diffrn_measured_fraction_theta_full 0.983
_diffrn_measured_fraction_theta_max 0.973
_diffrn_measurement_device_type KappaCCD
_diffrn_measurement_method CCD
_diffrn_radiation_monochromator 'horizontally mounted graphite crystal'
_diffrn_radiation_probe x-ray
_diffrn_radiation_type MoK\a
_diffrn_radiation_wavelength 0.71073
_diffrn_reflns_av_R_equivalents 0.1086
_diffrn_reflns_limit_h_max 20
_diffrn_reflns_limit_h_min -20
_diffrn_reflns_limit_k_max 22
_diffrn_reflns_limit_k_min -22
_diffrn_reflns_limit_l_max 22
_diffrn_reflns_limit_l_min -22
_diffrn_reflns_number 97923
_diffrn_reflns_theta_full 27
_diffrn_reflns_theta_max 27.55
_diffrn_reflns_theta_min 3.47
_exptl_absorpt_coefficient_mu 2.243
_exptl_absorpt_correction_T_max 0.746
_exptl_absorpt_correction_T_min 0.524
_exptl_absorpt_correction_type multi-scan
_exptl_absorpt_process_details
;
 '(SADABS (Sheldrick, Bruker, 2008))'
;
_exptl_crystal_colour red
_exptl_crystal_density_diffrn 1.445
_exptl_crystal_density_method 'not measured'
_exptl_crystal_description prism
_exptl_crystal_F_000 1750
_exptl_crystal_size_max 0.29
_exptl_crystal_size_mid 0.14
_exptl_crystal_size_min 0.05
_refine_diff_density_max 4.994
_refine_diff_density_min -1.728
_refine_ls_extinction_method none
_refine_ls_goodness_of_fit_ref 1.123
_refine_ls_hydrogen_treatment constr
_refine_ls_matrix_type full
_refine_ls_number_parameters 873
_refine_ls_number_reflns 17768
_refine_ls_number_restraints 6
_refine_ls_restrained_S_all 1.123
_refine_ls_R_factor_all 0.1569
_refine_ls_R_factor_gt 0.067
_refine_ls_shift/su_max 0.002
_refine_ls_structure_factor_coef Fsqd
_refine_ls_weighting_details 'calc w=1/[\s^2^(Fo^2^)+(0.0000P)^2^+41.7291P] where P=(Fo^2^+2Fc^2^)/3'
_refine_ls_weighting_scheme calc
_refine_ls_wR_factor_gt 0.128
_refine_ls_wR_factor_ref 0.176
_reflns_number_gt 10772
_reflns_number_total 17768
_reflns_threshold_expression >2sigma(I)
_cod_data_source_file ol6b02915_si_002.cif
_cod_data_source_block sad
_cod_original_cell_volume 3951.7(13)
_cod_database_code 1555896

loop_
_symmetry_equiv_pos_as_xyz
'x, y, z'
'-x, -y, -z'

loop_
_atom_site_label
_atom_site_type_symbol
_atom_site_fract_x
_atom_site_fract_y
_atom_site_fract_z
_atom_site_U_iso_or_equiv
_atom_site_adp_type
_atom_site_occupancy
_atom_site_calc_flag
_atom_site_refinement_flags
C1 C 0.0407(6) 0.9598(5) 0.1920(6) 0.042(2) Uani 1 d .
C2 C 0.0371(7) 0.9115(6) 0.1230(6) 0.046(2) Uani 1 d .
C3 C 0.0353(6) 0.8600(5) 0.0387(6) 0.042(2) Uani 1 d .
C4 C 0.0228(6) 0.7723(6) 0.0122(6) 0.043(2) Uani 1 d .
H4 H 0.0155 0.7461 0.0499 0.052 Uiso 1 calc R
C5 C 0.0210(6) 0.7229(5) -0.0690(6) 0.038(2) Uani 1 d .
C6 C 0.0269(6) 0.7610(5) -0.1297(6) 0.039(2) Uani 1 d .
C7 C 0.0358(6) 0.8481(6) -0.1043(6) 0.042(2) Uani 1 d .
H7 H 0.0381 0.8745 -0.1437 0.051 Uiso 1 calc R
C8 C 0.0414(6) 0.8965(6) -0.0212(6) 0.045(2) Uani 1 d .
H8 H 0.0495 0.9549 -0.0054 0.054 Uiso 1 calc R
C9 C 0.0221(6) 0.7068(5) -0.2164(6) 0.0389(19) Uani 1 d .
C10 C 0.0773(6) 0.7316(5) -0.2525(6) 0.040(2) Uani 1 d .
C11 C 0.2096(7) 0.8083(6) -0.2738(7) 0.052(2) Uani 1 d .
C12 C 0.1785(7) 0.7317(7) -0.3378(7) 0.052(2) Uani 1 d .
C13 C 0.3241(8) 0.6677(8) -0.3560(9) 0.076(4) Uani 1 d .
H13A H 0.3654 0.7156 -0.302 0.115 Uiso 1 calc R
H13B H 0.3556 0.6501 -0.3927 0.115 Uiso 1 calc R
H13C H 0.3085 0.622 -0.3388 0.115 Uiso 1 calc R
C14 C 0.2923(13) 0.9751(11) -0.1879(18) 0.186(11) Uani 1 d .
H14A H 0.2427 0.9623 -0.173 0.28 Uiso 1 calc R
H14B H 0.2785 1.0154 -0.2179 0.28 Uiso 1 calc R
H14C H 0.3517 0.9985 -0.1329 0.28 Uiso 1 calc R
C15 C -0.0374(6) 0.6201(6) -0.2548(6) 0.042(2) Uani 1 d .
C16 C -0.0939(6) 0.5764(6) -0.3487(7) 0.052(2) Uani 1 d .
H16 H -0.0926 0.6014 -0.3894 0.062 Uiso 1 calc R
C17 C -0.1520(7) 0.4964(7) -0.3829(8) 0.065(3) Uani 1 d .
H17 H -0.1881 0.4679 -0.4456 0.079 Uiso 1 calc R
C18 C -0.1554(7) 0.4593(6) -0.3220(8) 0.062(3) Uani 1 d .
H18 H -0.1945 0.4061 -0.3441 0.074 Uiso 1 calc R
C19 C -0.1014(7) 0.5010(6) -0.2298(7) 0.055(3) Uani 1 d .
H19 H -0.1039 0.4753 -0.19 0.067 Uiso 1 calc R
C20 C -0.0424(6) 0.5817(5) -0.1940(6) 0.045(2) Uani 1 d .
C21 C 0.0154(6) 0.6307(5) -0.0952(6) 0.040(2) Uani 1 d .
C22 C 0.0670(7) 0.5947(6) -0.0358(6) 0.047(2) Uani 1 d .
C23 C 0.1815(10) 0.5037(8) 0.0330(9) 0.074(4) Uani 1 d .
C24 C 0.2133(8) 0.5783(8) 0.1004(8) 0.065(3) Uani 1 d .
C25 C 0.2814(14) 0.4065(11) -0.0336(13) 0.131(6) Uani 1 d .
H25A H 0.2323 0.3851 -0.096 0.196 Uiso 1 calc R
H25B H 0.3231 0.3684 -0.0247 0.196 Uiso 1 calc R
H25C H 0.3168 0.4612 -0.0202 0.196 Uiso 1 calc R
C26 C 0.3654(11) 0.7129(10) 0.2234(10) 0.123(6) Uani 1 d .
H26A H 0.3648 0.7135 0.1678 0.184 Uiso 1 calc R
H26B H 0.4297 0.7302 0.2716 0.184 Uiso 1 calc R
H26C H 0.3291 0.7511 0.2397 0.184 Uiso 1 calc R
C27 C -0.0435(6) 0.9782(5) 0.3051(6) 0.042(2) Uani 1 d .
C28 C -0.0993(6) 0.9395(6) 0.3189(6) 0.045(2) Uani 1 d .
C29 C -0.1669(6) 0.9025(5) 0.3400(6) 0.041(2) Uani 1 d .
C30 C -0.1601(6) 0.9326(6) 0.4259(6) 0.050(2) Uani 1 d .
H30 H -0.1114 0.9789 0.4709 0.06 Uiso 1 calc R
C31 C -0.2243(6) 0.8959(6) 0.4476(6) 0.048(2) Uani 1 d .
H31 H -0.218 0.918 0.5063 0.057 Uiso 1 calc R
C32 C -0.2976(6) 0.8263(6) 0.3818(7) 0.046(2) Uani 1 d .
C33 C -0.3085(6) 0.7957(5) 0.2917(6) 0.040(2) Uani 1 d .
C34 C -0.2408(6) 0.8319(6) 0.2724(6) 0.044(2) Uani 1 d .
H34 H -0.2448 0.8091 0.2147 0.053 Uiso 1 calc R
C35 C -0.3884(6) 0.7215(6) 0.2200(6) 0.047(2) Uani 1 d .
C36 C -0.4362(6) 0.7149(6) 0.1331(7) 0.052(3) Uani 1 d .
C37 C -0.5750(7) 0.6797(8) -0.0335(7) 0.071(3) Uani 1 d .
C38 C -0.5190(9) 0.7542(9) -0.0133(8) 0.084(4) Uani 1 d .
C39 C -0.7648(8) 0.6387(9) -0.0978(8) 0.077(4) Uani 1 d .
H39A H -0.7544 0.6133 -0.0527 0.116 Uiso 1 calc R
H39B H -0.8265 0.612 -0.1491 0.116 Uiso 1 calc R
H39C H -0.7611 0.698 -0.0716 0.116 Uiso 1 calc R
C40 C -0.470(2) 0.880(3) -0.052(3) 0.39(3) Uani 1 d .
H40A H -0.4787 0.9304 -0.0157 0.584 Uiso 1 calc R
H40B H -0.4667 0.8889 -0.1032 0.584 Uiso 1 calc R
H40C H -0.4124 0.8668 -0.0158 0.584 Uiso 1 calc R
C41 C -0.4103(6) 0.6585(6) 0.2575(7) 0.053(3) Uani 1 d .
C42 C -0.4396(7) 0.5731(7) 0.2066(8) 0.064(3) Uani 1 d .
H42 H -0.447 0.5537 0.1473 0.077 Uiso 1 calc R
C43 C -0.4586(8) 0.5146(7) 0.2445(10) 0.077(4) Uani 1 d .
H43 H -0.4775 0.4567 0.2111 0.093 Uiso 1 calc R
C44 C -0.4479(8) 0.5465(8) 0.3334(10) 0.077(4) Uani 1 d .
H44 H -0.4606 0.5092 0.3593 0.092 Uiso 1 calc R
C45 C -0.4191(7) 0.6316(7) 0.3829(8) 0.064(3) Uani 1 d .
H45 H -0.4115 0.6508 0.4423 0.077 Uiso 1 calc R
C46 C -0.4008(6) 0.6908(7) 0.3470(7) 0.054(3) Uani 1 d .
C47 C -0.3657(6) 0.7829(6) 0.4027(6) 0.047(2) Uani 1 d .
C48 C -0.3943(6) 0.8228(7) 0.4637(7) 0.053(3) Uani 1 d .
C49 C -0.4904(9) 0.8683(11) 0.5560(9) 0.086(4) Uani 1 d .
C50 C -0.4313(10) 0.9416(10) 0.5798(9) 0.085(4) Uani 1 d .
C51 C -0.6830(12) 0.8490(15) 0.4975(17) 0.181(11) Uani 1 d .
H51A H -0.6748 0.8964 0.48 0.272 Uiso 1 calc R
H51B H -0.734 0.8501 0.5132 0.272 Uiso 1 calc R
H51C H -0.6978 0.7974 0.4474 0.272 Uiso 1 calc R
C52 C -0.2958(14) 1.0684(14) 0.7390(14) 0.168(9) Uani 1 d .
H52A H -0.2856 1.0282 0.7692 0.252 Uiso 1 calc R
H52B H -0.2808 1.1242 0.7831 0.252 Uiso 1 calc R
H52C H -0.2558 1.0668 0.7101 0.252 Uiso 1 calc R
C53 C 0.1878(6) 1.1219(6) 0.2402(6) 0.047(2) Uani 1 d .
H53 H 0.1712 1.0681 0.1964 0.056 Uiso 1 calc R
C54 C 0.2520(7) 1.1856(6) 0.2457(6) 0.051(3) Uani 1 d .
H54 H 0.2777 1.1735 0.2054 0.061 Uiso 1 calc R
C55 C 0.2785(6) 1.2652(6) 0.3083(6) 0.041(2) Uani 1 d .
C56 C 0.2398(6) 1.2802(5) 0.3683(6) 0.0365(19) Uani 1 d .
H56 H 0.2568 1.3337 0.4127 0.044 Uiso 1 calc R
C57 C 0.1756(5) 1.2155(5) 0.3627(5) 0.0352(19) Uani 1 d .
C58 C 0.3444(7) 1.3360(6) 0.3089(7) 0.048(2) Uani 1 d .
C59 C 0.4257(10) 1.3061(9) 0.2983(15) 0.136(8) Uani 1 d .
H59A H 0.4036 1.2679 0.2367 0.204 Uiso 1 calc R
H59B H 0.4535 1.2775 0.34 0.204 Uiso 1 calc R
H59C H 0.4725 1.3537 0.3115 0.204 Uiso 1 calc R
C60 C 0.2861(10) 1.3667(10) 0.2349(11) 0.111(6) Uani 1 d .
H60A H 0.3267 1.4079 0.2305 0.166 Uiso 1 calc R
H60B H 0.24 1.3921 0.2491 0.166 Uiso 1 calc R
H60C H 0.2541 1.3199 0.1777 0.166 Uiso 1 calc R
C61 C 0.3852(12) 1.4129(9) 0.3988(11) 0.131(7) Uani 1 d U
H61A H 0.4217 1.3962 0.4492 0.197 Uiso 1 calc R
H61B H 0.334 1.4341 0.4066 0.197 Uiso 1 calc R
H61C H 0.4252 1.4564 0.3966 0.197 Uiso 1 calc R
C62 C 0.1301(5) 1.2261(5) 0.4229(5) 0.0331(18) Uani 1 d .
C63 C 0.1508(6) 1.2992(5) 0.4958(6) 0.039(2) Uani 1 d .
H63 H 0.1982 1.3447 0.5108 0.047 Uiso 1 calc R
C64 C 0.1022(6) 1.3065(5) 0.5477(6) 0.0379(19) Uani 1 d .
C65 C 0.0343(6) 1.2345(6) 0.5233(6) 0.045(2) Uani 1 d .
H65 H 0.0007 1.2354 0.5561 0.054 Uiso 1 calc R
C66 C 0.0172(6) 1.1625(6) 0.4513(6) 0.045(2) Uani 1 d .
H66 H -0.0284 1.1158 0.4369 0.054 Uiso 1 calc R
C67 C 0.1213(6) 1.3870(6) 0.6274(6) 0.047(2) Uani 1 d .
C68 C 0.1669(8) 1.3720(7) 0.7163(7) 0.069(3) Uani 1 d .
H68A H 0.1305 1.3214 0.7111 0.103 Uiso 1 calc R
H68B H 0.1687 1.4192 0.7646 0.103 Uiso 1 calc R
H68C H 0.2304 1.3659 0.7299 0.103 Uiso 1 calc R
C69 C 0.0283(7) 1.4132(7) 0.6144(7) 0.067(3) Uani 1 d .
H69A H -0.0122 1.371 0.6176 0.101 Uiso 1 calc R
H69B H -0.0028 1.4187 0.5557 0.101 Uiso 1 calc R
H69C H 0.0412 1.4664 0.6616 0.101 Uiso 1 calc R
C70 C 0.1880(8) 1.4619(6) 0.6319(7) 0.065(3) Uani 1 d .
H70A H 0.1952 1.5126 0.6797 0.097 Uiso 1 calc R
H70B H 0.1609 1.4701 0.5745 0.097 Uiso 1 calc R
H70C H 0.249 1.4492 0.6444 0.097 Uiso 1 calc R
C71 C 0.0612(19) 0.7666(15) 0.2670(15) 0.182(11) Uani 1 d .
H71A H 0.0061 0.7601 0.2112 0.273 Uiso 1 calc R
H71B H 0.0672 0.712 0.2712 0.273 Uiso 1 calc R
H71C H 0.1168 0.7929 0.2673 0.273 Uiso 1 calc R
C72 C 0.309(2) 0.963(3) 0.068(2) 0.16(2) Uani 0.5 d P
H72A H 0.3068 0.9527 0.0098 0.247 Uiso 0.5 calc PR
H72B H 0.27 0.9155 0.0655 0.247 Uiso 0.5 calc PR
H72C H 0.3734 0.9712 0.1136 0.247 Uiso 0.5 calc PR
C73 C -0.2041(10) 0.8378(17) 0.0358(11) 0.155(9) Uani 1 d .
H73A H -0.1893 0.809 -0.012 0.232 Uiso 1 calc R
H73B H -0.2701 0.8177 0.0168 0.232 Uiso 1 calc R
H73C H -0.1659 0.827 0.0901 0.232 Uiso 1 calc R
N1 N 0.1492(5) 1.1372(4) 0.2977(5) 0.0393(17) Uani 1 d .
N2 N 0.0630(5) 1.1562(4) 0.4007(5) 0.0358(16) Uani 1 d .
S1 S 0.08661(17) 0.66231(16) -0.34509(16) 0.0498(6) Uani 1 d .
S2 S 0.1552(2) 0.83170(15) -0.20276(18) 0.0553(7) Uani 1 d .
S3 S 0.2191(2) 0.69576(19) -0.4195(2) 0.0655(8) Uani 1 d .
S4 S 0.2993(3) 0.8863(2) -0.2578(3) 0.1137(17) Uani 1 d .
S5 S 0.0735(2) 0.48751(16) -0.0651(2) 0.0628(7) Uani 1 d .
S6 S 0.14380(19) 0.65339(17) 0.08173(18) 0.0549(6) Uani 1 d .
S7 S 0.2310(4) 0.4151(3) 0.0379(3) 0.1299(19) Uani 1 d .
S8 S 0.3142(3) 0.6077(3) 0.2068(3) 0.0997(13) Uani 1 d .
S9 S -0.5335(2) 0.63060(19) 0.0471(2) 0.0703(8) Uani 1 d .
S10 S -0.4129(2) 0.7916(2) 0.08969(19) 0.0710(9) Uani 1 d .
S11 S -0.6781(2) 0.6258(3) -0.1341(2) 0.1041(15) Uani 1 d .
S12 S -0.5470(4) 0.8128(5) -0.0844(4) 0.185(3) Uani 1 d .
S13 S -0.4836(2) 0.7752(2) 0.4819(2) 0.0772(10) Uani 1 d .
S14 S -0.3530(2) 0.9322(2) 0.5318(2) 0.0711(8) Uani 1 d .
S15 S -0.5745(3) 0.8545(4) 0.5952(4) 0.1290(18) Uani 1 d .
S16 S -0.4219(3) 1.0417(3) 0.6512(3) 0.1081(14) Uani 1 d .
Pt1 Pt 0.04855(2) 1.05111(2) 0.29518(2) 0.03676(11) Uani 1 d .
O1 O 0.0517(13) 0.8169(11) 0.3410(12) 0.187(7) Uani 1 d .
H1 H 0.0868 0.8639 0.3628 0.281 Uiso 1 calc R
O2 O 0.2776(16) 1.0315(15) 0.0907(15) 0.114(8) Uani 0.5 d P
H2 H 0.319 1.0736 0.1086 0.171 Uiso 0.5 calc PR
O3 O -0.1851(12) 0.9252(10) 0.0541(12) 0.200(8) Uani 1 d .
H3 H -0.1777 0.951 0.1056 0.299 Uiso 1 calc R

loop_
_atom_site_aniso_label
_atom_site_aniso_U_11
_atom_site_aniso_U_22
_atom_site_aniso_U_33
_atom_site_aniso_U_23
_atom_site_aniso_U_13
_atom_site_aniso_U_12
C1 0.046(5) 0.039(5) 0.049(5) 0.012(4) 0.034(5) -0.002(4)
C2 0.051(6) 0.047(5) 0.048(6) 0.015(4) 0.033(5) 0.004(4)
C3 0.049(5) 0.040(5) 0.046(5) 0.011(4) 0.033(5) 0.005(4)
C4 0.037(5) 0.049(5) 0.046(5) 0.012(4) 0.027(4) 0.004(4)
C5 0.037(5) 0.035(4) 0.049(5) 0.010(4) 0.030(4) 0.007(4)
C6 0.037(5) 0.038(5) 0.045(5) 0.010(4) 0.026(4) 0.003(4)
C7 0.049(5) 0.048(5) 0.048(5) 0.019(4) 0.036(5) 0.017(4)
C8 0.050(5) 0.039(5) 0.055(6) 0.011(4) 0.036(5) 0.010(4)
C9 0.038(5) 0.045(5) 0.040(5) 0.015(4) 0.023(4) 0.016(4)
C10 0.044(5) 0.041(5) 0.044(5) 0.013(4) 0.029(4) 0.017(4)
C11 0.069(7) 0.046(6) 0.060(6) 0.020(5) 0.044(6) 0.016(5)
C12 0.055(6) 0.067(7) 0.052(6) 0.024(5) 0.040(5) 0.015(5)
C13 0.067(7) 0.080(8) 0.100(10) 0.024(7) 0.061(7) 0.018(6)
C14 0.107(14) 0.088(12) 0.35(3) 0.048(17) 0.117(19) -0.006(10)
C15 0.035(5) 0.046(5) 0.040(5) 0.001(4) 0.025(4) 0.006(4)
C16 0.046(5) 0.056(6) 0.045(6) -0.001(5) 0.026(5) 0.008(5)
C17 0.044(6) 0.071(7) 0.058(7) -0.002(6) 0.021(5) 0.007(5)
C18 0.055(6) 0.046(6) 0.075(8) -0.003(5) 0.040(6) -0.002(5)
C19 0.052(6) 0.046(6) 0.061(7) -0.001(5) 0.036(5) -0.005(5)
C20 0.049(5) 0.040(5) 0.048(5) 0.002(4) 0.034(5) 0.006(4)
C21 0.039(5) 0.042(5) 0.050(5) 0.011(4) 0.034(4) 0.009(4)
C22 0.059(6) 0.045(5) 0.051(6) 0.012(4) 0.042(5) 0.004(4)
C23 0.120(11) 0.078(8) 0.075(8) 0.052(7) 0.071(8) 0.048(8)
C24 0.082(8) 0.083(8) 0.057(7) 0.040(6) 0.044(6) 0.025(7)
C25 0.164(17) 0.129(14) 0.168(17) 0.072(13) 0.117(15) 0.081(13)
C26 0.095(11) 0.130(14) 0.085(11) 0.020(10) 0.001(9) 0.040(10)
C27 0.042(5) 0.042(5) 0.041(5) 0.009(4) 0.025(4) -0.003(4)
C28 0.042(5) 0.043(5) 0.044(5) 0.011(4) 0.021(4) -0.011(4)
C29 0.038(5) 0.045(5) 0.039(5) 0.015(4) 0.020(4) -0.008(4)
C30 0.042(5) 0.060(6) 0.033(5) 0.011(4) 0.012(4) -0.017(4)
C31 0.039(5) 0.061(6) 0.043(5) 0.017(5) 0.022(4) -0.005(4)
C32 0.040(5) 0.058(6) 0.055(6) 0.031(5) 0.029(5) 0.003(4)
C33 0.039(5) 0.044(5) 0.047(5) 0.023(4) 0.024(4) 0.001(4)
C34 0.048(5) 0.046(5) 0.042(5) 0.014(4) 0.027(4) -0.004(4)
C35 0.036(5) 0.053(6) 0.049(6) 0.016(4) 0.021(4) -0.012(4)
C36 0.041(5) 0.055(6) 0.045(6) 0.009(5) 0.018(5) -0.017(4)
C37 0.047(6) 0.105(9) 0.038(6) 0.008(6) 0.017(5) -0.018(6)
C38 0.067(8) 0.111(11) 0.062(8) 0.031(7) 0.026(6) -0.012(7)
C39 0.046(6) 0.109(10) 0.077(8) 0.040(8) 0.027(6) 0.014(6)
C40 0.16(3) 0.50(6) 0.52(6) 0.45(6) 0.00(3) -0.01(3)
C41 0.036(5) 0.056(6) 0.064(7) 0.023(5) 0.023(5) -0.009(4)
C42 0.051(6) 0.059(7) 0.085(8) 0.033(6) 0.032(6) -0.004(5)
C43 0.063(7) 0.056(7) 0.122(12) 0.043(8) 0.046(8) -0.002(6)
C44 0.053(7) 0.083(9) 0.115(11) 0.060(8) 0.044(7) 0.000(6)
C45 0.048(6) 0.073(7) 0.089(8) 0.050(7) 0.035(6) -0.001(5)
C46 0.027(4) 0.075(7) 0.076(7) 0.049(6) 0.026(5) -0.001(4)
C47 0.032(5) 0.066(6) 0.050(6) 0.036(5) 0.018(4) -0.001(4)
C48 0.041(5) 0.081(7) 0.056(6) 0.042(6) 0.028(5) 0.011(5)
C49 0.068(8) 0.149(13) 0.096(10) 0.083(10) 0.060(8) 0.048(9)
C50 0.088(9) 0.134(12) 0.085(9) 0.060(9) 0.068(8) 0.055(9)
C51 0.092(12) 0.27(3) 0.30(3) 0.22(3) 0.115(17) 0.074(15)
C52 0.139(18) 0.160(19) 0.145(18) 0.028(15) 0.034(15) 0.030(15)
C53 0.044(5) 0.061(6) 0.049(5) 0.019(5) 0.036(5) 0.000(4)
C54 0.051(6) 0.061(6) 0.048(6) 0.014(5) 0.037(5) -0.007(5)
C55 0.033(4) 0.049(5) 0.048(5) 0.023(4) 0.023(4) -0.001(4)
C56 0.034(4) 0.040(5) 0.040(5) 0.019(4) 0.021(4) 0.000(4)
C57 0.029(4) 0.043(5) 0.032(4) 0.013(4) 0.015(4) -0.001(4)
C58 0.047(5) 0.045(5) 0.062(6) 0.021(5) 0.036(5) -0.001(4)
C59 0.099(11) 0.100(11) 0.29(2) 0.099(14) 0.146(15) 0.026(9)
C60 0.088(10) 0.131(13) 0.144(14) 0.106(12) 0.047(10) 0.003(9)
C61 0.154(14) 0.111(11) 0.122(12) 0.036(10) 0.079(11) -0.069(10)
C62 0.026(4) 0.040(5) 0.030(4) 0.012(4) 0.012(3) -0.001(3)
C63 0.031(4) 0.038(5) 0.044(5) 0.007(4) 0.020(4) -0.003(4)
C64 0.037(5) 0.041(5) 0.035(5) 0.011(4) 0.018(4) 0.006(4)
C65 0.052(5) 0.049(5) 0.043(5) 0.013(4) 0.034(5) 0.004(4)
C66 0.043(5) 0.050(5) 0.040(5) 0.009(4) 0.026(4) -0.011(4)
C67 0.046(5) 0.049(5) 0.041(5) 0.006(4) 0.023(5) 0.007(4)
C68 0.078(8) 0.071(7) 0.054(7) 0.015(6) 0.033(6) 0.012(6)
C69 0.058(7) 0.064(7) 0.060(7) -0.004(5) 0.026(6) 0.020(5)
C70 0.078(8) 0.041(6) 0.061(7) -0.003(5) 0.036(6) 0.000(5)
C71 0.32(3) 0.21(2) 0.19(2) 0.135(19) 0.21(2) 0.15(2)
C72 0.07(2) 0.34(7) 0.052(19) 0.06(3) 0.014(17) -0.01(3)
C73 0.044(8) 0.28(3) 0.065(10) 0.040(14) -0.018(7) -0.001(13)
N1 0.038(4) 0.040(4) 0.044(4) 0.013(3) 0.026(3) -0.002(3)
N2 0.032(4) 0.044(4) 0.037(4) 0.014(3) 0.023(3) 0.000(3)
S1 0.0515(14) 0.0565(14) 0.0452(14) 0.0070(11) 0.0342(12) 0.0069(11)
S2 0.0736(17) 0.0454(13) 0.0626(16) 0.0109(12) 0.0525(15) 0.0061(12)
S3 0.0709(18) 0.0798(19) 0.0647(18) 0.0190(15) 0.0531(16) 0.0161(15)
S4 0.167(4) 0.060(2) 0.173(4) 0.022(2) 0.149(4) 0.000(2)
S5 0.088(2) 0.0459(14) 0.081(2) 0.0271(14) 0.0599(18) 0.0147(14)
S6 0.0567(15) 0.0598(16) 0.0565(16) 0.0232(13) 0.0325(13) 0.0125(12)
S7 0.232(6) 0.125(3) 0.121(3) 0.092(3) 0.117(4) 0.120(4)
S8 0.107(3) 0.150(4) 0.073(2) 0.070(3) 0.045(2) 0.059(3)
S9 0.0533(16) 0.0669(18) 0.0622(18) 0.0059(14) 0.0193(14) -0.0238(13)
S10 0.0655(18) 0.080(2) 0.0503(16) 0.0275(14) 0.0152(14) -0.0246(15)
S11 0.0539(18) 0.175(4) 0.0429(17) 0.004(2) 0.0199(15) -0.032(2)
S12 0.131(4) 0.259(7) 0.123(4) 0.139(5) -0.008(3) -0.055(5)
S13 0.0628(18) 0.116(3) 0.100(2) 0.070(2) 0.0589(18) 0.0221(17)
S14 0.0684(19) 0.092(2) 0.073(2) 0.0350(17) 0.0469(17) 0.0172(16)
S15 0.132(4) 0.196(5) 0.184(5) 0.129(4) 0.136(4) 0.083(3)
S16 0.128(3) 0.142(4) 0.104(3) 0.060(3) 0.082(3) 0.071(3)
Pt1 0.03739(18) 0.03732(18) 0.03647(19) 0.00763(13) 0.02384(15) -0.00437(13)
O1 0.276(19) 0.217(16) 0.232(17) 0.165(14) 0.193(16) 0.142(15)
O2 0.103(16) 0.121(18) 0.120(18) 0.009(14) 0.080(15) 0.013(13)
O3 0.154(14) 0.133(12) 0.205(17) -0.015(12) 0.040(12) 0.027(11)

loop_
_atom_type_symbol
_atom_type_description
_atom_type_scat_dispersion_real
_atom_type_scat_dispersion_imag
_atom_type_scat_source
C C 0.0033 0.0016 'International Tables Vol C Tables 4.2.6.8 and 6.1.1.4'
H H 0 0 'International Tables Vol C Tables 4.2.6.8 and 6.1.1.4'
N N 0.0061 0.0033 'International Tables Vol C Tables 4.2.6.8 and 6.1.1.4'
S S 0.1246 0.1234 'International Tables Vol C Tables 4.2.6.8 and 6.1.1.4'
Pt Pt -1.7033 8.3905 'International Tables Vol C Tables 4.2.6.8 and 6.1.1.4'
O O 0.0106 0.006 'International Tables Vol C Tables 4.2.6.8 and 6.1.1.4'

loop_
_geom_angle_atom_site_label_1
_geom_angle_atom_site_label_2
_geom_angle_atom_site_label_3
_geom_angle
C2 C1 Pt1 170.9(8)
C1 C2 C3 175.0(9)
C8 C3 C4 117.4(8)
C8 C3 C2 120.5(8)
C4 C3 C2 122.1(8)
C5 C4 C3 122.0(8)
C5 C4 H4 119
C3 C4 H4 119
C4 C5 C6 119.9(8)
C4 C5 C21 123.0(8)
C6 C5 C21 117.0(7)
C7 C6 C5 117.7(7)
C7 C6 C9 123.6(8)
C5 C6 C9 118.8(7)
C8 C7 C6 121.3(8)
C8 C7 H7 119.4
C6 C7 H7 119.4
C3 C8 C7 121.6(8)
C3 C8 H8 119.2
C7 C8 H8 119.2
C10 C9 C6 122.5(8)
C10 C9 C15 122.8(7)
C6 C9 C15 114.2(7)
C9 C10 S1 123.1(7)
C9 C10 S2 123.4(6)
S1 C10 S2 113.1(5)
C12 C11 S4 123.9(7)
C12 C11 S2 117.1(7)
S4 C11 S2 119.0(6)
C11 C12 S1 117.6(7)
C11 C12 S3 125.0(7)
S1 C12 S3 117.3(6)
S3 C13 H13A 109.5
S3 C13 H13B 109.5
H13A C13 H13B 109.5
S3 C13 H13C 109.5
H13A C13 H13C 109.5
H13B C13 H13C 109.5
S4 C14 H14A 109.5
S4 C14 H14B 109.5
H14A C14 H14B 109.5
S4 C14 H14C 109.5
H14A C14 H14C 109.5
H14B C14 H14C 109.5
C16 C15 C20 118.2(8)
C16 C15 C9 122.8(9)
C20 C15 C9 118.9(8)
C17 C16 C15 121.7(10)
C17 C16 H16 119.2
C15 C16 H16 119.2
C16 C17 C18 119.3(10)
C16 C17 H17 120.4
C18 C17 H17 120.4
C19 C18 C17 120.2(10)
C19 C18 H18 119.9
C17 C18 H18 119.9
C18 C19 C20 121.4(10)
C18 C19 H19 119.3
C20 C19 H19 119.3
C19 C20 C15 119.2(9)
C19 C20 C21 123.8(9)
C15 C20 C21 117.0(8)
C22 C21 C20 121.9(8)
C22 C21 C5 123.3(8)
C20 C21 C5 114.5(8)
C21 C22 S5 125.5(7)
C21 C22 S6 122.9(7)
S5 C22 S6 111.5(6)
C24 C23 S7 125.3(11)
C24 C23 S5 117.8(9)
S7 C23 S5 116.6(8)
C23 C24 S8 126.5(10)
C23 C24 S6 116.1(9)
S8 C24 S6 117.3(7)
S7 C25 H25A 109.5
S7 C25 H25B 109.5
H25A C25 H25B 109.5
S7 C25 H25C 109.5
H25A C25 H25C 109.5
H25B C25 H25C 109.5
S8 C26 H26A 109.5
S8 C26 H26B 109.5
H26A C26 H26B 109.5
S8 C26 H26C 109.5
H26A C26 H26C 109.5
H26B C26 H26C 109.5
C28 C27 Pt1 173.5(8)
C27 C28 C29 173.8(10)
C30 C29 C34 118.6(7)
C30 C29 C28 121.4(8)
C34 C29 C28 120.0(8)
C29 C30 C31 121.9(8)
C29 C30 H30 119.1
C31 C30 H30 119.1
C32 C31 C30 120.3(8)
C32 C31 H31 119.9
C30 C31 H31 119.9
C31 C32 C33 119.1(7)
C31 C32 C47 122.2(8)
C33 C32 C47 118.6(8)
C34 C33 C32 119.4(8)
C34 C33 C35 121.2(8)
C32 C33 C35 119.3(7)
C33 C34 C29 120.6(8)
C33 C34 H34 119.7
C29 C34 H34 119.7
C36 C35 C41 124.1(8)
C36 C35 C33 122.9(8)
C41 C35 C33 112.9(8)
C35 C36 S9 124.6(7)
C35 C36 S10 124.1(7)
S9 C36 S10 111.3(5)
C38 C37 S11 126.1(10)
C38 C37 S9 116.1(9)
S11 C37 S9 117.6(7)
C37 C38 S12 123.4(10)
C37 C38 S10 117.3(10)
S12 C38 S10 119.3(7)
S11 C39 H39A 109.5
S11 C39 H39B 109.5
H39A C39 H39B 109.5
S11 C39 H39C 109.5
H39A C39 H39C 109.5
H39B C39 H39C 109.5
S12 C40 H40A 109.5
S12 C40 H40B 109.5
H40A C40 H40B 109.5
S12 C40 H40C 109.5
H40A C40 H40C 109.5
H40B C40 H40C 109.5
C42 C41 C46 121.8(9)
C42 C41 C35 121.3(9)
C46 C41 C35 116.9(9)
C41 C42 C43 120.0(11)
C41 C42 H42 120
C43 C42 H42 120
C44 C43 C42 118.2(11)
C44 C43 H43 120.9
C42 C43 H43 120.9
C45 C44 C43 121.0(11)
C45 C44 H44 119.5
C43 C44 H44 119.5
C44 C45 C46 122.1(12)
C44 C45 H45 119
C46 C45 H45 119
C45 C46 C41 116.9(10)
C45 C46 C47 121.6(10)
C41 C46 C47 121.3(8)
C48 C47 C46 123.4(8)
C48 C47 C32 123.8(9)
C46 C47 C32 112.8(8)
C47 C48 S13 124.8(8)
C47 C48 S14 124.4(7)
S13 C48 S14 110.6(6)
C50 C49 S13 118.8(9)
C50 C49 S15 126.0(12)
S13 C49 S15 115.2(9)
C49 C50 S16 128.7(10)
C49 C50 S14 114.3(11)
S16 C50 S14 117.0(9)
S15 C51 H51A 109.5
S15 C51 H51B 109.5
H51A C51 H51B 109.5
S15 C51 H51C 109.5
H51A C51 H51C 109.5
H51B C51 H51C 109.5
S16 C52 H52A 109.5
S16 C52 H52B 109.5
H52A C52 H52B 109.5
S16 C52 H52C 109.5
H52A C52 H52C 109.5
H52B C52 H52C 109.5
N1 C53 C54 120.7(9)
N1 C53 H53 119.7
C54 C53 H53 119.7
C55 C54 C53 121.9(8)
C55 C54 H54 119
C53 C54 H54 119
C54 C55 C56 117.1(7)
C54 C55 C58 120.9(8)
C56 C55 C58 121.9(8)
C55 C56 C57 120.6(8)
C55 C56 H56 119.7
C57 C56 H56 119.7
N1 C57 C56 120.4(7)
N1 C57 C62 115.3(7)
C56 C57 C62 124.3(7)
C59 C58 C60 112.7(11)
C59 C58 C55 111.0(8)
C60 C58 C55 107.9(8)
C59 C58 C61 107.8(12)
C60 C58 C61 105.9(11)
C55 C58 C61 111.5(7)
C58 C59 H59A 109.5
C58 C59 H59B 109.5
H59A C59 H59B 109.5
C58 C59 H59C 109.5
H59A C59 H59C 109.5
H59B C59 H59C 109.5
C58 C60 H60A 109.5
C58 C60 H60B 109.5
H60A C60 H60B 109.5
C58 C60 H60C 109.5
H60A C60 H60C 109.5
H60B C60 H60C 109.5
C58 C61 H61A 109.5
C58 C61 H61B 109.5
H61A C61 H61B 109.5
C58 C61 H61C 109.5
H61A C61 H61C 109.5
H61B C61 H61C 109.5
N2 C62 C63 121.1(7)
N2 C62 C57 114.7(7)
C63 C62 C57 124.2(7)
C62 C63 C64 121.5(7)
C62 C63 H63 119.3
C64 C63 H63 119.3
C63 C64 C65 116.0(8)
C63 C64 C67 123.1(7)
C65 C64 C67 120.9(7)
C66 C65 C64 120.6(7)
C66 C65 H65 119.7
C64 C65 H65 119.7
N2 C66 C65 123.2(8)
N2 C66 H66 118.4
C65 C66 H66 118.4
C68 C67 C69 109.7(9)
C68 C67 C64 110.0(8)
C69 C67 C64 109.7(8)
C68 C67 C70 109.0(8)
C69 C67 C70 107.2(9)
C64 C67 C70 111.2(7)
C67 C68 H68A 109.5
C67 C68 H68B 109.5
H68A C68 H68B 109.5
C67 C68 H68C 109.5
H68A C68 H68C 109.5
H68B C68 H68C 109.5
C67 C69 H69A 109.5
C67 C69 H69B 109.5
H69A C69 H69B 109.5
C67 C69 H69C 109.5
H69A C69 H69C 109.5
H69B C69 H69C 109.5
C67 C70 H70A 109.5
C67 C70 H70B 109.5
H70A C70 H70B 109.5
C67 C70 H70C 109.5
H70A C70 H70C 109.5
H70B C70 H70C 109.5
O1 C71 H71A 109.5
O1 C71 H71B 109.5
H71A C71 H71B 109.5
O1 C71 H71C 109.5
H71A C71 H71C 109.5
H71B C71 H71C 109.5
O2 C72 H72A 109.5
O2 C72 H72B 109.5
H72A C72 H72B 109.5
O2 C72 H72C 109.5
H72A C72 H72C 109.5
H72B C72 H72C 109.5
O3 C73 H73A 109.5
O3 C73 H73B 109.5
H73A C73 H73B 109.5
O3 C73 H73C 109.5
H73A C73 H73C 109.5
H73B C73 H73C 109.5
C53 N1 C57 119.2(7)
C53 N1 Pt1 125.6(6)
C57 N1 Pt1 115.2(5)
C66 N2 C62 117.6(7)
C66 N2 Pt1 127.2(6)
C62 N2 Pt1 115.1(5)
C12 S1 C10 96.1(4)
C11 S2 C10 96.0(4)
C12 S3 C13 101.5(5)
C14 S4 C11 104.1(7)
C23 S5 C22 95.5(5)
C24 S6 C22 96.0(5)
C25 S7 C23 103.1(7)
C24 S8 C26 101.9(6)
C37 S9 C36 97.0(5)
C38 S10 C36 96.4(5)
C37 S11 C39 101.9(6)
C40 S12 C38 110.3(12)
C49 S13 C48 97.0(6)
C50 S14 C48 99.1(6)
C49 S15 C51 100.8(7)
C50 S16 C52 101.1(8)
C1 Pt1 C27 90.7(3)
C1 Pt1 N2 174.2(3)
C27 Pt1 N2 94.8(3)
C1 Pt1 N1 95.0(3)
C27 Pt1 N1 174.1(3)
N2 Pt1 N1 79.5(3)
C71 O1 H1 109.5
C72 O2 H2 109.5
C73 O3 H3 109.5

loop_
_geom_bond_atom_site_label_1
_geom_bond_atom_site_label_2
_geom_bond_distance
C1 C2 1.207(12)
C1 Pt1 1.938(9)
C2 C3 1.449(12)
C3 C8 1.388(12)
C3 C4 1.394(12)
C4 C5 1.394(11)
C4 H4 0.93
C5 C6 1.417(12)
C5 C21 1.481(12)
C6 C7 1.391(12)
C6 C9 1.476(11)
C7 C8 1.390(12)
C7 H7 0.93
C8 H8 0.93
C9 C10 1.381(11)
C9 C15 1.483(12)
C10 S1 1.756(8)
C10 S2 1.762(9)
C11 C12 1.325(13)
C11 S4 1.747(10)
C11 S2 1.756(9)
C12 S1 1.748(9)
C12 S3 1.763(9)
C13 S3 1.765(12)
C13 H13A 0.96
C13 H13B 0.96
C13 H13C 0.96
C14 S4 1.68(2)
C14 H14A 0.96
C14 H14B 0.96
C14 H14C 0.96
C15 C16 1.399(12)
C15 C20 1.414(13)
C16 C17 1.390(14)
C16 H16 0.93
C17 C18 1.394(16)
C17 H17 0.93
C18 C19 1.366(14)
C18 H18 0.93
C19 C20 1.402(12)
C19 H19 0.93
C20 C21 1.477(12)
C21 C22 1.356(13)
C22 S5 1.764(10)
C22 S6 1.774(10)
C23 C24 1.325(16)
C23 S7 1.759(12)
C23 S5 1.762(14)
C24 S8 1.751(12)
C24 S6 1.764(12)
C25 S7 1.715(16)
C25 H25A 0.96
C25 H25B 0.96
C25 H25C 0.96
C26 S8 1.796(18)
C26 H26A 0.96
C26 H26B 0.96
C26 H26C 0.96
C27 C28 1.212(11)
C27 Pt1 1.947(8)
C28 C29 1.435(11)
C29 C30 1.375(12)
C29 C34 1.412(11)
C30 C31 1.395(11)
C30 H30 0.93
C31 C32 1.393(12)
C31 H31 0.93
C32 C33 1.417(12)
C32 C47 1.492(10)
C33 C34 1.407(10)
C33 C35 1.502(12)
C34 H34 0.93
C35 C36 1.331(13)
C35 C41 1.495(12)
C36 S9 1.772(9)
C36 S10 1.773(10)
C37 C38 1.353(16)
C37 S11 1.729(10)
C37 S9 1.751(13)
C38 S12 1.740(14)
C38 S10 1.752(12)
C39 S11 1.747(11)
C39 H39A 0.96
C39 H39B 0.96
C39 H39C 0.96
C40 S12 1.40(3)
C40 H40A 0.96
C40 H40B 0.96
C40 H40C 0.96
C41 C42 1.378(14)
C41 C46 1.417(14)
C42 C43 1.420(15)
C42 H42 0.93
C43 C44 1.401(17)
C43 H43 0.93
C44 C45 1.370(16)
C44 H44 0.93
C45 C46 1.400(12)
C45 H45 0.93
C46 C47 1.488(14)
C47 C48 1.347(13)
C48 S13 1.772(9)
C48 S14 1.775(11)
C49 C50 1.344(19)
C49 S13 1.761(16)
C49 S15 1.770(11)
C50 S16 1.734(15)
C50 S14 1.761(11)
C51 S15 1.809(19)
C51 H51A 0.96
C51 H51B 0.96
C51 H51C 0.96
C52 S16 1.854(19)
C52 H52A 0.96
C52 H52B 0.96
C52 H52C 0.96
C53 N1 1.351(10)
C53 C54 1.387(11)
C53 H53 0.93
C54 C55 1.359(12)
C54 H54 0.93
C55 C56 1.389(11)
C55 C58 1.533(11)
C56 C57 1.397(10)
C56 H56 0.93
C57 N1 1.359(10)
C57 C62 1.480(10)
C58 C59 1.489(15)
C58 C60 1.495(16)
C58 C61 1.539(17)
C59 H59A 0.96
C59 H59B 0.96
C59 H59C 0.96
C60 H60A 0.96
C60 H60B 0.96
C60 H60C 0.96
C61 H61A 0.96
C61 H61B 0.96
C61 H61C 0.96
C62 N2 1.378(9)
C62 C63 1.380(11)
C63 C64 1.400(11)
C63 H63 0.93
C64 C65 1.401(11)
C64 C67 1.527(12)
C65 C66 1.372(12)
C65 H65 0.93
C66 N2 1.345(10)
C66 H66 0.93
C67 C68 1.508(14)
C67 C69 1.526(13)
C67 C70 1.559(13)
C68 H68A 0.96
C68 H68B 0.96
C68 H68C 0.96
C69 H69A 0.96
C69 H69B 0.96
C69 H69C 0.96
C70 H70A 0.96
C70 H70B 0.96
C70 H70C 0.96
C71 O1 1.39(2)
C71 H71A 0.96
C71 H71B 0.96
C71 H71C 0.96
C72 O2 1.32(5)
C72 H72A 0.96
C72 H72B 0.96
C72 H72C 0.96
C73 O3 1.40(2)
C73 H73A 0.96
C73 H73B 0.96
C73 H73C 0.96
N1 Pt1 2.068(6)
N2 Pt1 2.057(7)
O1 H1 0.82
O2 H2 0.82
O3 H3 0.82
